data_7033004
loop_
_publ_author_name
'Anga, Srinivas'
'Bhattacharjee, Jayeeta'
'Harinath, Adimulam'
'Panda, Tarun K.'

_publ_section_title
;
 Synthesis, structure and reactivity study of magnesium amidinato
 complexes derived from carbodiimides and
 N,N'-bis(2,6-diisopropylphenyl)-1,4-diaza-butadiene ligands.
;
_journal_issue 3
_journal_name_full 'Dalton transactions (Cambridge, England : 2003)'
_journal_page_first 955
_journal_page_last 965
_journal_paper_doi 10.1039/c4dt03074e
_journal_volume 44
_journal_year 2015
_chemical_formula_moiety 'C54 H72 Mg2 N4'
_chemical_formula_sum 'C54 H72 Mg2 N4'
_chemical_formula_weight 825.78
_chemical_name_systematic
;
 ?
;
_space_group_IT_number 14
_symmetry_cell_setting monoclinic
_symmetry_space_group_name_Hall '-P 2ybc'
_symmetry_space_group_name_H-M 'P 1 21/c 1'
_atom_sites_solution_hydrogens geom
_atom_sites_solution_primary direct
_atom_sites_solution_secondary difmap
_audit_creation_method SHELXL-97
_cell_angle_alpha 90.00
_cell_angle_beta 122.834(15)
_cell_angle_gamma 90.00
_cell_formula_units_Z 2
_cell_length_a 12.618(5)
_cell_length_b 11.279(5)
_cell_length_c 19.871(5)
_cell_measurement_reflns_used 5655
_cell_measurement_temperature 120(2)
_cell_measurement_theta_max 27.4
_cell_measurement_theta_min 3.0
_cell_volume 2376.2(16)
_computing_cell_refinement 'RAPID-AUTO (Rigaku, 1998)'
_computing_data_collection 'RAPID-AUTO (Rigaku, 1998)'
_computing_data_reduction 'teXan (Rigaku/MSC, 2004)'
_computing_molecular_graphics 'ORTEP III & Olex 2.1'
_computing_publication_material WinGX
_computing_structure_refinement 'SHELXL-97 (Sheldrick, 2008)'
_computing_structure_solution 'SIR 97'
_diffrn_ambient_temperature 120(2)
_diffrn_measured_fraction_theta_full 0.997
_diffrn_measured_fraction_theta_max 0.997
_diffrn_measurement_device_type 'Rigaku RAXIS-RAPID Imaging Plate'
_diffrn_radiation_monochromator graphite
_diffrn_radiation_source 'fine-focus sealed tube'
_diffrn_radiation_type MoK\a
_diffrn_radiation_wavelength 0.71069
_diffrn_reflns_av_R_equivalents 0.0857
_diffrn_reflns_av_sigmaI/netI 0.0491
_diffrn_reflns_limit_h_max 16
_diffrn_reflns_limit_h_min -16
_diffrn_reflns_limit_k_max 14
_diffrn_reflns_limit_k_min -14
_diffrn_reflns_limit_l_max 24
_diffrn_reflns_limit_l_min -25
_diffrn_reflns_number 37443
_diffrn_reflns_theta_full 27.44
_diffrn_reflns_theta_max 27.44
_diffrn_reflns_theta_min 3.04
_exptl_absorpt_coefficient_mu 0.090
_exptl_absorpt_correction_T_max 1.00000
_exptl_absorpt_correction_T_min 0.56447
_exptl_absorpt_correction_type empirical
_exptl_absorpt_process_details
;
Higashi, H. (1995), ABSCOR: Program for Absorption
Correction, Rigaku Corporation, Tokyo, Japan.
;
_exptl_crystal_colour colorless
_exptl_crystal_density_diffrn 1.153
_exptl_crystal_density_method 'not measured'
_exptl_crystal_description block
_exptl_crystal_F_000 896
_exptl_crystal_size_max 0.25
_exptl_crystal_size_mid 0.23
_exptl_crystal_size_min 0.17
_refine_diff_density_max 0.428
_refine_diff_density_min -0.229
_refine_diff_density_rms 0.055
_refine_ls_extinction_method none
_refine_ls_goodness_of_fit_ref 1.047
_refine_ls_hydrogen_treatment constr
_refine_ls_matrix_type full
_refine_ls_number_parameters 271
_refine_ls_number_reflns 5407
_refine_ls_number_restraints 0
_refine_ls_restrained_S_all 1.047
_refine_ls_R_factor_all 0.0633
_refine_ls_R_factor_gt 0.0460
_refine_ls_shift/su_max 0.001
_refine_ls_shift/su_mean 0.000
_refine_ls_structure_factor_coef Fsqd
_refine_ls_weighting_details 'calc w=1/[\s^2^(Fo^2^)+(0.0478P)^2^+0.8000P] where P=(Fo^2^+2Fc^2^)/3'
_refine_ls_weighting_scheme calc
_refine_ls_wR_factor_gt 0.1064
_refine_ls_wR_factor_ref 0.1166
_reflns_number_gt 4258
_reflns_number_total 5407
_reflns_threshold_expression >2\s(I)
_cod_data_source_file c4dt03074e2.cif
_cod_data_source_block compound_1
_cod_depositor_comments 'Adding full bibliography for 7033004--7033010.cif.'
_cod_original_cell_volume 2376.2(15)
_cod_original_sg_symbol_H-M 'P 21/c'
_cod_database_code 7033004

loop_
_symmetry_equiv_pos_as_xyz
'x, y, z'
'-x, y+1/2, -z+1/2'
'-x, -y, -z'
'x, -y-1/2, z-1/2'

loop_
_atom_site_label
_atom_site_type_symbol
_atom_site_fract_x
_atom_site_fract_y
_atom_site_fract_z
_atom_site_U_iso_or_equiv
_atom_site_adp_type
_atom_site_occupancy
_atom_site_symmetry_multiplicity
_atom_site_calc_flag
_atom_site_refinement_flags
Mg1 Mg 0.95979(4) 0.53408(4) 0.91949(3) 0.01942(13) Uani 1 1 d .
N1 N 1.15214(11) 0.51232(10) 0.96344(7) 0.0192(3) Uani 1 1 d .
N2 N 1.09507(11) 0.61272(10) 1.03759(7) 0.0189(3) Uani 1 1 d .
C1 C 1.18469(13) 0.59136(12) 1.01990(8) 0.0186(3) Uani 1 1 d .
C2 C 1.30182(14) 0.77151(13) 1.01562(9) 0.0216(3) Uani 1 1 d .
C3 C 1.22633(15) 0.77968(13) 0.93244(9) 0.0260(3) Uani 1 1 d .
H3 H 1.1728 0.7173 0.9030 0.031 Uiso 1 1 calc R
C4 C 1.22995(17) 0.87997(14) 0.89285(10) 0.0317(4) Uani 1 1 d .
H4 H 1.1798 0.8838 0.8372 0.038 Uiso 1 1 calc R
C5 C 1.30797(17) 0.97372(14) 0.93609(12) 0.0350(4) Uani 1 1 d .
H5 H 1.3114 1.0403 0.9097 0.042 Uiso 1 1 calc R
C6 C 1.38095(16) 0.96816(14) 1.01884(11) 0.0339(4) Uani 1 1 d .
H6 H 1.4322 1.0319 1.0481 0.041 Uiso 1 1 calc R
C7 C 1.24063(13) 0.47518(12) 0.94066(8) 0.0194(3) Uani 1 1 d .
H7 H 1.2997 0.5405 0.9531 0.023 Uiso 1 1 calc R
C8 C 1.16980(14) 0.45195(13) 0.85089(9) 0.0228(3) Uani 1 1 d .
H8A H 1.1229 0.5223 0.8220 0.027 Uiso 1 1 calc R
H8B H 1.1101 0.3878 0.8369 0.027 Uiso 1 1 calc R
C9 C 1.26225(15) 0.41908(14) 0.82658(9) 0.0264(3) Uani 1 1 d .
H9A H 1.2157 0.4020 0.7697 0.032 Uiso 1 1 calc R
H9B H 1.3177 0.4857 0.8368 0.032 Uiso 1 1 calc R
C10 C 1.34074(15) 0.31121(14) 0.87323(9) 0.0260(3) Uani 1 1 d .
H10A H 1.2861 0.2425 0.8580 0.031 Uiso 1 1 calc R
H10B H 1.4024 0.2955 0.8595 0.031 Uiso 1 1 calc R
C11 C 1.40861(14) 0.33004(14) 0.96323(9) 0.0263(3) Uani 1 1 d .
H11A H 1.4721 0.3912 0.9797 0.032 Uiso 1 1 calc R
H11B H 1.4511 0.2573 0.9907 0.032 Uiso 1 1 calc R
C12 C 1.31704(14) 0.36645(13) 0.98761(9) 0.0234(3) Uani 1 1 d .
H12A H 1.2602 0.3012 0.9777 0.028 Uiso 1 1 calc R
H12B H 1.3641 0.3840 1.0445 0.028 Uiso 1 1 calc R
C13 C 1.10017(13) 0.72673(12) 1.07643(8) 0.0202(3) Uani 1 1 d .
H13 H 1.1693 0.7741 1.0816 0.024 Uiso 1 1 calc R
C14 C 0.97774(15) 0.79515(13) 1.02416(9) 0.0250(3) Uani 1 1 d .
H14A H 0.9072 0.7457 1.0134 0.030 Uiso 1 1 calc R
H14B H 0.9678 0.8136 0.9734 0.030 Uiso 1 1 calc R
C15 C 0.97522(16) 0.91054(14) 1.06403(9) 0.0289(3) Uani 1 1 d .
H15A H 1.0383 0.9645 1.0681 0.035 Uiso 1 1 calc R
H15B H 0.8933 0.9479 1.0308 0.035 Uiso 1 1 calc R
C16 C 1.00085(15) 0.88862(14) 1.14726(9) 0.0282(3) Uani 1 1 d .
H16A H 1.0039 0.9638 1.1720 0.034 Uiso 1 1 calc R
H16B H 0.9328 0.8419 1.1429 0.034 Uiso 1 1 calc R
C17 C 1.12522(16) 0.82338(14) 1.19944(9) 0.0309(4) Uani 1 1 d .
H17A H 1.1379 0.8068 1.2512 0.037 Uiso 1 1 calc R
H17B H 1.1940 0.8734 1.2080 0.037 Uiso 1 1 calc R
C18 C 1.12637(15) 0.70683(13) 1.16016(9) 0.0253(3) Uani 1 1 d .
H18A H 1.2080 0.6691 1.1934 0.030 Uiso 1 1 calc R
H18B H 1.0630 0.6539 1.1567 0.030 Uiso 1 1 calc R
C19 C 0.82972(15) 0.62678(14) 0.81136(9) 0.0273(3) Uani 1 1 d .
H19A H 0.8687 0.6995 0.8091 0.033 Uiso 1 1 calc R
H19B H 0.8109 0.5783 0.7658 0.033 Uiso 1 1 calc R
C20 C 0.71060(14) 0.65581(14) 0.80559(9) 0.0257(3) Uani 1 1 d .
C21 C 0.68708(16) 0.76845(14) 0.82512(9) 0.0296(4) Uani 1 1 d .
H21 H 0.7472 0.8278 0.8406 0.036 Uiso 1 1 calc R
C22 C 0.57689(17) 0.79376(16) 0.82205(10) 0.0350(4) Uani 1 1 d .
H22 H 0.5643 0.8693 0.8352 0.042 Uiso 1 1 calc R
C23 C 0.48549(16) 0.70746(17) 0.79962(10) 0.0365(4) Uani 1 1 d .
H23 H 0.4117 0.7244 0.7976 0.044 Uiso 1 1 calc R
C24 C 0.50588(16) 0.59526(17) 0.78016(10) 0.0350(4) Uani 1 1 d .
H24 H 0.4454 0.5363 0.7650 0.042 Uiso 1 1 calc R
C25 C 0.61620(15) 0.57076(15) 0.78330(9) 0.0297(4) Uani 1 1 d .
H25 H 0.6280 0.4949 0.7701 0.036 Uiso 1 1 calc R
C26 C 1.37815(14) 0.86799(13) 1.05862(10) 0.0267(3) Uani 1 1 d .
H30 H 1.4275 0.8652 1.1143 0.032 Uiso 1 1 calc R
C28 C 1.30759(13) 0.65976(13) 1.06085(8) 0.0212(3) Uani 1 1 d .
H10C H 1.3737 0.6085 1.0665 0.025 Uiso 1 1 calc R
H10D H 1.3299 0.6819 1.1142 0.025 Uiso 1 1 calc R

loop_
_atom_site_aniso_label
_atom_site_aniso_U_11
_atom_site_aniso_U_22
_atom_site_aniso_U_33
_atom_site_aniso_U_23
_atom_site_aniso_U_13
_atom_site_aniso_U_12
Mg1 0.0188(3) 0.0199(2) 0.0196(2) 0.00008(19) 0.0104(2) -0.00045(18)
N1 0.0201(6) 0.0192(6) 0.0204(6) -0.0006(5) 0.0125(5) -0.0006(5)
N2 0.0197(6) 0.0177(6) 0.0217(6) -0.0027(5) 0.0128(5) -0.0013(5)
C1 0.0189(7) 0.0181(7) 0.0186(7) 0.0035(6) 0.0099(6) 0.0014(5)
C2 0.0206(7) 0.0200(7) 0.0299(8) -0.0027(6) 0.0173(6) -0.0006(5)
C3 0.0269(8) 0.0218(7) 0.0298(8) -0.0008(6) 0.0155(7) -0.0006(6)
C4 0.0386(9) 0.0276(8) 0.0336(9) 0.0047(7) 0.0226(8) 0.0041(7)
C5 0.0441(10) 0.0214(8) 0.0524(11) 0.0055(8) 0.0347(9) 0.0011(7)
C6 0.0354(9) 0.0228(8) 0.0525(11) -0.0089(8) 0.0297(9) -0.0084(7)
C7 0.0196(7) 0.0198(7) 0.0227(7) -0.0015(6) 0.0141(6) -0.0005(5)
C8 0.0243(8) 0.0224(7) 0.0225(7) 0.0013(6) 0.0133(6) 0.0023(6)
C9 0.0314(8) 0.0273(8) 0.0261(8) 0.0003(6) 0.0193(7) 0.0030(6)
C10 0.0273(8) 0.0260(8) 0.0289(8) -0.0029(6) 0.0180(7) 0.0015(6)
C11 0.0235(8) 0.0260(8) 0.0289(8) 0.0002(6) 0.0140(7) 0.0047(6)
C12 0.0235(8) 0.0260(8) 0.0219(7) 0.0016(6) 0.0131(6) 0.0038(6)
C13 0.0209(7) 0.0181(7) 0.0235(7) -0.0050(6) 0.0134(6) -0.0035(5)
C14 0.0289(8) 0.0231(7) 0.0215(7) 0.0009(6) 0.0127(7) 0.0031(6)
C15 0.0350(9) 0.0232(8) 0.0291(8) 0.0009(7) 0.0178(7) 0.0069(6)
C16 0.0343(9) 0.0253(8) 0.0292(8) -0.0032(7) 0.0200(7) 0.0050(7)
C17 0.0386(9) 0.0275(8) 0.0223(8) -0.0039(7) 0.0138(7) 0.0058(7)
C18 0.0282(8) 0.0230(7) 0.0224(7) -0.0022(6) 0.0123(7) 0.0034(6)
C19 0.0271(8) 0.0288(8) 0.0246(8) 0.0046(6) 0.0132(7) 0.0031(6)
C20 0.0250(8) 0.0295(8) 0.0177(7) 0.0070(6) 0.0085(6) 0.0060(6)
C21 0.0326(9) 0.0279(8) 0.0259(8) 0.0054(7) 0.0142(7) 0.0032(7)
C22 0.0392(10) 0.0352(9) 0.0273(8) 0.0077(7) 0.0159(8) 0.0153(8)
C23 0.0260(8) 0.0530(11) 0.0272(8) 0.0083(8) 0.0122(7) 0.0121(8)
C24 0.0239(8) 0.0460(10) 0.0272(8) 0.0027(8) 0.0087(7) 0.0000(7)
C25 0.0266(8) 0.0310(8) 0.0240(8) 0.0015(7) 0.0090(7) 0.0036(6)
C26 0.0242(8) 0.0260(8) 0.0333(8) -0.0073(7) 0.0178(7) -0.0044(6)
C28 0.0188(7) 0.0230(7) 0.0216(7) -0.0015(6) 0.0108(6) -0.0007(6)

loop_
_atom_type_symbol
_atom_type_description
_atom_type_scat_dispersion_real
_atom_type_scat_dispersion_imag
_atom_type_scat_source
C C 0.0030 0.0020 'International Tables Vol C Tables 4.2.6.8 and 6.1.1.4'
H H 0.0000 0.0000 'International Tables Vol C Tables 4.2.6.8 and 6.1.1.4'
Mg Mg 0.0490 0.0360 'International Tables Vol C Tables 4.2.6.8 and 6.1.1.4'
N N 0.0060 0.0030 'International Tables Vol C Tables 4.2.6.8 and 6.1.1.4'

loop_
_geom_angle_atom_site_label_1
_geom_angle_atom_site_label_2
_geom_angle_atom_site_label_3
_geom_angle
_geom_angle_site_symmetry_1
_geom_angle_site_symmetry_3
N1 Mg1 C19 123.96(6) . .
N1 Mg1 N2 107.10(5) . 3_767
C19 Mg1 N2 122.68(6) . 3_767
N1 Mg1 N2 63.35(5) . .
C19 Mg1 N2 126.99(6) . .
N2 Mg1 N2 96.77(5) 3_767 .
C1 N1 C7 121.14(12) . .
C1 N1 Mg1 91.81(9) . .
C7 N1 Mg1 143.29(10) . .
C1 N2 C13 118.37(11) . .
C1 N2 Mg1 117.02(9) . 3_767
C13 N2 Mg1 113.28(9) . 3_767
C1 N2 Mg1 85.81(9) . .
C13 N2 Mg1 133.84(9) . .
Mg1 N2 Mg1 83.23(5) 3_767 .
N1 C1 N2 114.70(12) . .
N1 C1 C28 124.06(12) . .
N2 C1 C28 121.18(12) . .
C3 C2 C26 118.39(14) . .
C3 C2 C28 122.47(13) . .
C26 C2 C28 119.10(14) . .
C4 C3 C2 120.88(15) . .
C4 C3 H3 119.6 . .
C2 C3 H3 119.6 . .
C5 C4 C3 120.06(16) . .
C5 C4 H4 120.0 . .
C3 C4 H4 120.0 . .
C4 C5 C6 119.68(15) . .
C4 C5 H5 120.2 . .
C6 C5 H5 120.2 . .
C5 C6 C26 120.46(15) . .
C5 C6 H6 119.8 . .
C26 C6 H6 119.8 . .
N1 C7 C8 110.31(12) . .
N1 C7 C12 111.91(11) . .
C8 C7 C12 110.66(12) . .
N1 C7 H7 107.9 . .
C8 C7 H7 107.9 . .
C12 C7 H7 107.9 . .
C7 C8 C9 110.34(12) . .
C7 C8 H8A 109.6 . .
C9 C8 H8A 109.6 . .
C7 C8 H8B 109.6 . .
C9 C8 H8B 109.6 . .
H8A C8 H8B 108.1 . .
C10 C9 C8 110.88(12) . .
C10 C9 H9A 109.5 . .
C8 C9 H9A 109.5 . .
C10 C9 H9B 109.5 . .
C8 C9 H9B 109.5 . .
H9A C9 H9B 108.1 . .
C11 C10 C9 111.66(12) . .
C11 C10 H10A 109.3 . .
C9 C10 H10A 109.3 . .
C11 C10 H10B 109.3 . .
C9 C10 H10B 109.3 . .
H10A C10 H10B 107.9 . .
C10 C11 C12 111.64(13) . .
C10 C11 H11A 109.3 . .
C12 C11 H11A 109.3 . .
C10 C11 H11B 109.3 . .
C12 C11 H11B 109.3 . .
H11A C11 H11B 108.0 . .
C7 C12 C11 110.92(12) . .
C7 C12 H12A 109.5 . .
C11 C12 H12A 109.5 . .
C7 C12 H12B 109.5 . .
C11 C12 H12B 109.5 . .
H12A C12 H12B 108.0 . .
N2 C13 C14 110.04(12) . .
N2 C13 C18 111.24(12) . .
C14 C13 C18 110.96(12) . .
N2 C13 H13 108.2 . .
C14 C13 H13 108.2 . .
C18 C13 H13 108.2 . .
C13 C14 C15 112.04(13) . .
C13 C14 H14A 109.2 . .
C15 C14 H14A 109.2 . .
C13 C14 H14B 109.2 . .
C15 C14 H14B 109.2 . .
H14A C14 H14B 107.9 . .
C16 C15 C14 111.81(13) . .
C16 C15 H15A 109.3 . .
C14 C15 H15A 109.3 . .
C16 C15 H15B 109.3 . .
C14 C15 H15B 109.3 . .
H15A C15 H15B 107.9 . .
C17 C16 C15 110.59(13) . .
C17 C16 H16A 109.5 . .
C15 C16 H16A 109.5 . .
C17 C16 H16B 109.5 . .
C15 C16 H16B 109.5 . .
H16A C16 H16B 108.1 . .
C16 C17 C18 111.02(13) . .
C16 C17 H17A 109.4 . .
C18 C17 H17A 109.4 . .
C16 C17 H17B 109.4 . .
C18 C17 H17B 109.4 . .
H17A C17 H17B 108.0 . .
C13 C18 C17 111.88(12) . .
C13 C18 H18A 109.2 . .
C17 C18 H18A 109.2 . .
C13 C18 H18B 109.2 . .
C17 C18 H18B 109.2 . .
H18A C18 H18B 107.9 . .
C20 C19 Mg1 112.30(10) . .
C20 C19 H19A 109.1 . .
Mg1 C19 H19A 109.1 . .
C20 C19 H19B 109.1 . .
Mg1 C19 H19B 109.1 . .
H19A C19 H19B 107.9 . .
C25 C20 C21 115.80(15) . .
C25 C20 C19 121.76(15) . .
C21 C20 C19 122.39(15) . .
C22 C21 C20 122.00(16) . .
C22 C21 H21 119.0 . .
C20 C21 H21 119.0 . .
C23 C22 C21 120.60(16) . .
C23 C22 H22 119.7 . .
C21 C22 H22 119.7 . .
C22 C23 C24 118.86(16) . .
C22 C23 H23 120.6 . .
C24 C23 H23 120.6 . .
C25 C24 C23 120.16(17) . .
C25 C24 H24 119.9 . .
C23 C24 H24 119.9 . .
C24 C25 C20 122.57(16) . .
C24 C25 H25 118.7 . .
C20 C25 H25 118.7 . .
C6 C26 C2 120.48(15) . .
C6 C26 H30 119.8 . .
C2 C26 H30 119.8 . .
C1 C28 C2 113.34(12) . .
C1 C28 H10C 108.9 . .
C2 C28 H10C 108.9 . .
C1 C28 H10D 108.9 . .
C2 C28 H10D 108.9 . .
H10C C28 H10D 107.7 . .

loop_
_geom_bond_atom_site_label_1
_geom_bond_atom_site_label_2
_geom_bond_distance
_geom_bond_site_symmetry_2
Mg1 N1 2.1012(16) .
Mg1 C19 2.1399(17) .
Mg1 N2 2.1420(14) 3_767
Mg1 N2 2.2054(14) .
N1 C1 1.3125(18) .
N1 C7 1.4749(17) .
N2 C1 1.3753(18) .
N2 C13 1.4831(18) .
N2 Mg1 2.1420(14) 3_767
C1 C28 1.515(2) .
C2 C3 1.393(2) .
C2 C26 1.396(2) .
C2 C28 1.527(2) .
C3 C4 1.393(2) .
C3 H3 0.9300 .
C4 C5 1.381(2) .
C4 H4 0.9300 .
C5 C6 1.383(3) .
C5 H5 0.9300 .
C6 C26 1.390(2) .
C6 H6 0.9300 .
C7 C8 1.523(2) .
C7 C12 1.526(2) .
C7 H7 0.9800 .
C8 C9 1.530(2) .
C8 H8A 0.9700 .
C8 H8B 0.9700 .
C9 C10 1.525(2) .
C9 H9A 0.9700 .
C9 H9B 0.9700 .
C10 C11 1.522(2) .
C10 H10A 0.9700 .
C10 H10B 0.9700 .
C11 C12 1.531(2) .
C11 H11A 0.9700 .
C11 H11B 0.9700 .
C12 H12A 0.9700 .
C12 H12B 0.9700 .
C13 C14 1.523(2) .
C13 C18 1.527(2) .
C13 H13 0.9800 .
C14 C15 1.533(2) .
C14 H14A 0.9700 .
C14 H14B 0.9700 .
C15 C16 1.524(2) .
C15 H15A 0.9700 .
C15 H15B 0.9700 .
C16 C17 1.521(2) .
C16 H16A 0.9700 .
C16 H16B 0.9700 .
C17 C18 1.533(2) .
C17 H17A 0.9700 .
C17 H17B 0.9700 .
C18 H18A 0.9700 .
C18 H18B 0.9700 .
C19 C20 1.481(2) .
C19 H19A 0.9700 .
C19 H19B 0.9700 .
C20 C25 1.401(2) .
C20 C21 1.406(2) .
C21 C22 1.388(2) .
C21 H21 0.9300 .
C22 C23 1.385(3) .
C22 H22 0.9300 .
C23 C24 1.388(3) .
C23 H23 0.9300 .
C24 C25 1.387(2) .
C24 H24 0.9300 .
C25 H25 0.9300 .
C26 H30 0.9300 .
C28 H10C 0.9700 .
C28 H10D 0.9700 .
